data_1521209
loop_
_publ_author_name
'Irodova, A.V.'
'Suard, E.'

_publ_section_title
;
 Evolution of hydrogen superstructure with k = (1/2,1/2,1/2) in Zr V2
 D2+d, -0.8<d<0.2
;
_journal_name_full 'Journal of Alloys Compd.'
_journal_page_first 184
_journal_page_last 189
_journal_volume 291
_journal_year 1999
_chemical_formula_sum 'D1.94 V2 Zr'
_chemical_name_systematic 'Zr V2 D1.94'
_space_group_IT_number 9
_symmetry_space_group_name_Hall 'C -2yc'
_symmetry_space_group_name_H-M 'C 1 c 1'
_cell_angle_alpha 90
_cell_angle_beta 109.106
_cell_angle_gamma 90
_cell_formula_units_Z 8
_cell_length_a 9.3249
_cell_length_b 5.4133
_cell_length_c 9.3415
_cell_volume 445.570
_citation_journal_id_ASTM JALCEU
_cod_data_source_file Irodova_JALCEU_1999_1.cif
_cod_data_source_block D1.94V2Zr1
_cod_original_cell_volume 445.5695
_cod_original_formula_sum 'D1.94 V2 Zr1'
_cod_database_code 1521209

loop_
_symmetry_equiv_pos_as_xyz
x,y,z
x,-y,z+1/2
x+1/2,y+1/2,z
x+1/2,-y+1/2,z+1/2

loop_
_atom_site_label
_atom_site_type_symbol
_atom_site_fract_x
_atom_site_fract_y
_atom_site_fract_z
_atom_site_occupancy
_atom_site_U_iso_or_equiv
D1 D 0.8125 0.3861 0.4375 1 0.0
V1 V 0 0.25 0.5 1 0.0
D3 D 0 0.25 0.125 0.47 0.0
D2 D 0.1875 0.1139 0.5625 1 0.0
V2 V 0 0.5 0.25 1 0.0
D5 D 0.125 0.25 0.25 0.47 0.0
Zr2 Zr 0.1875 0.2611 0.0625 1 0.0
Zr1 Zr 0.8125 0.2389 -0.0625 1 0.0
V3 V 0.75 0.25 0.25 1 0.0
V4 V 0 0 0.25 1 0.0
D6 D 0.875 0.25 0.75 0.47 0.0
D4 D 0 0.25 0.875 0.47 0.0
